data_4316938
loop_
_publ_author_name
'Yuji Miura'
'Fumiko Shimizu'
'Tomoyuki Mochida'

_publ_section_title
;
 Preparation, Properties, and Crystal Structures of Organometallic Ionic
 Liquids Comprising 1-Ferrocenyl-3-alkylimidazolium-Based Salts of
 Bis(trifluoromethanesulfonyl)amide and Hexafluorophosphate
;
_journal_name_full 'Inorganic Chemistry'
_journal_page_first 10032
_journal_page_last 10040
_journal_paper_doi 10.1021/ic1013363
_journal_volume 49
_journal_year 2010
_chemical_formula_moiety 'C13 H14 Fe N3, I'
_chemical_formula_sum 'C13 H14 Fe I N3'
_chemical_formula_weight 395.02
_chemical_name_systematic
;
 Ferrocenylmethyltriazole iodide
;
_space_group_IT_number 14
_symmetry_cell_setting monoclinic
_symmetry_space_group_name_Hall '-P 2ybc'
_symmetry_space_group_name_H-M 'P 1 21/c 1'
_atom_sites_solution_hydrogens geom
_atom_sites_solution_primary direct
_atom_sites_solution_secondary difmap
_audit_creation_method SHELXL-97
_cell_angle_alpha 90.00
_cell_angle_beta 98.553(5)
_cell_angle_gamma 90.00
_cell_formula_units_Z 4
_cell_length_a 10.163(4)
_cell_length_b 13.981(5)
_cell_length_c 9.696(3)
_cell_measurement_reflns_used 2485
_cell_measurement_temperature 100
_cell_measurement_theta_max 27.35
_cell_measurement_theta_min 2.50
_cell_volume 1362.4(8)
_computing_cell_refinement 'APEX2 (Bruker AXS, 2006)'
_computing_data_collection 'APEX2 (Bruker AXS, 2006)'
_computing_data_reduction 'SAINT (Bruker AXS, 2004)'
_computing_molecular_graphics 'XSHEL (Bruker AXS,2002)'
_computing_publication_material 'XCIF (Bruker AXS, 2001)'
_computing_structure_refinement 'SHELXL-97 (Sheldrick, 1997)'
_computing_structure_solution 'SHELXS-97 (Sheldrick, 1997)'
_diffrn_ambient_temperature 100
_diffrn_detector_area_resol_mean 8.333
_diffrn_measured_fraction_theta_full 0.963
_diffrn_measured_fraction_theta_max 0.963
_diffrn_measurement_device_type 'Bruker APEXII CCD area detector'
_diffrn_measurement_method 'phi and omega scans'
_diffrn_radiation_monochromator 'Bruker Helios multilayer confocal mirror'
_diffrn_radiation_source 'Bruker TXS fine-focus rotating anode'
_diffrn_radiation_type MoK\a
_diffrn_radiation_wavelength 0.71073
_diffrn_reflns_av_R_equivalents 0.0404
_diffrn_reflns_av_sigmaI/netI 0.0488
_diffrn_reflns_limit_h_max 13
_diffrn_reflns_limit_h_min -13
_diffrn_reflns_limit_k_max 18
_diffrn_reflns_limit_k_min 0
_diffrn_reflns_limit_l_max 12
_diffrn_reflns_limit_l_min 0
_diffrn_reflns_number 15227
_diffrn_reflns_theta_full 27.90
_diffrn_reflns_theta_max 27.90
_diffrn_reflns_theta_min 2.03
_exptl_absorpt_coefficient_mu 3.358
_exptl_absorpt_correction_T_max 0.8239
_exptl_absorpt_correction_T_min 0.1887
_exptl_absorpt_correction_type empirical
_exptl_absorpt_process_details
;
SADABS Sheldrick 1996
;
_exptl_crystal_colour 'pale yellow'
_exptl_crystal_density_diffrn 1.926
_exptl_crystal_density_method 'not measured'
_exptl_crystal_description column
_exptl_crystal_F_000 768
_exptl_crystal_size_max 0.75
_exptl_crystal_size_mid 0.06
_exptl_crystal_size_min 0.06
_refine_diff_density_max 1.257
_refine_diff_density_min -1.121
_refine_diff_density_rms 0.157
_refine_ls_extinction_method none
_refine_ls_goodness_of_fit_ref 1.082
_refine_ls_hydrogen_treatment constr
_refine_ls_matrix_type full
_refine_ls_number_parameters 164
_refine_ls_number_reflns 5587
_refine_ls_number_restraints 0
_refine_ls_restrained_S_all 1.082
_refine_ls_R_factor_all 0.0519
_refine_ls_R_factor_gt 0.0424
_refine_ls_shift/su_max 0.001
_refine_ls_shift/su_mean 0.000
_refine_ls_structure_factor_coef Fsqd
_refine_ls_weighting_details 'calc w=1/[\s^2^(Fo^2^)+(0.0643P)^2^+0.0000P] where P=(Fo^2^+2Fc^2^)/3'
_refine_ls_weighting_scheme calc
_refine_ls_wR_factor_gt 0.1063
_refine_ls_wR_factor_ref 0.1127
_reflns_number_gt 4674
_reflns_number_total 5587
_reflns_threshold_expression >2sigma(I)
_cod_data_source_file ic1013363_si_002_2.cif
_cod_data_source_block 9-I
_cod_depositor_comments
;
The following automatic conversions were performed:

'_symmetry_cell_setting' value 'Monoclinic' changed to 'monoclinic'
according to the built-in table from CIF Core dictionary named
'cif_core.dic' version 2.4.1 from 2010-06-29.

Automatic conversion script
Id: cif_fix_values 1646 2011-03-28 12:23:43Z adriana 
;
_cod_original_sg_symbol_H-M 'P 21/c'
_cod_database_code 4316938

loop_
_symmetry_equiv_pos_as_xyz
'x, y, z'
'-x, y+1/2, -z+1/2'
'-x, -y, -z'
'x, -y-1/2, z-1/2'

loop_
_atom_site_label
_atom_site_type_symbol
_atom_site_fract_x
_atom_site_fract_y
_atom_site_fract_z
_atom_site_U_iso_or_equiv
_atom_site_adp_type
_atom_site_occupancy
_atom_site_symmetry_multiplicity
_atom_site_calc_flag
_atom_site_refinement_flags
_atom_site_disorder_assembly
_atom_site_disorder_group
I1 I 0.86575(2) 0.400102(16) 0.22993(3) 0.01660(10) Uani 1 1 d . . .
Fe2 Fe 0.39847(5) 0.56394(4) 0.23871(5) 0.01264(13) Uani 1 1 d . . .
C10 C 0.3860(4) 0.4447(2) 0.3588(4) 0.0168(8) Uani 1 1 d . . .
H10A H 0.4607 0.4164 0.4249 0.020 Uiso 1 1 calc R . .
C7 C 0.2095(3) 0.5362(2) 0.2675(4) 0.0143(7) Uani 1 1 d . . .
C9 C 0.3532(3) 0.4213(3) 0.2146(4) 0.0154(8) Uani 1 1 d . . .
H9A H 0.4007 0.3738 0.1627 0.019 Uiso 1 1 calc R . .
C12 C 0.0299(4) 0.6394(2) 0.1425(4) 0.0157(8) Uani 1 1 d . . .
H12A H 0.0509 0.6351 0.0504 0.019 Uiso 1 1 calc R . .
C8 C 0.2427(3) 0.4787(2) 0.1565(4) 0.0145(7) Uani 1 1 d . . .
H8A H 0.1970 0.4781 0.0577 0.017 Uiso 1 1 calc R . .
C4 C 0.5913(4) 0.6122(3) 0.2752(4) 0.0176(8) Uani 1 1 d . . .
H4A H 0.6655 0.5833 0.3413 0.021 Uiso 1 1 calc R . .
C3 C 0.5554(4) 0.5876(3) 0.1327(4) 0.0178(8) Uani 1 1 d . . .
H3A H 0.6000 0.5383 0.0808 0.021 Uiso 1 1 calc R . .
C6 C 0.2962(3) 0.5162(2) 0.3925(4) 0.0162(8) Uani 1 1 d . . .
H6A H 0.2946 0.5463 0.4858 0.019 Uiso 1 1 calc R . .
C1 C 0.4117(4) 0.7049(3) 0.1857(4) 0.0206(9) Uani 1 1 d . . .
H1A H 0.3377 0.7526 0.1776 0.025 Uiso 1 1 calc R . .
C2 C 0.4437(4) 0.6447(3) 0.0763(4) 0.0181(8) Uani 1 1 d . . .
H2A H 0.3967 0.6431 -0.0220 0.022 Uiso 1 1 calc R . .
C11 C 0.0322(4) 0.6245(3) 0.3656(4) 0.0167(8) Uani 1 1 d . . .
H11A H 0.0586 0.6056 0.4598 0.020 Uiso 1 1 calc R . .
C13 C -0.1729(4) 0.7439(3) 0.0989(4) 0.0186(8) Uani 1 1 d . . .
H13A H -0.1594 0.7422 0.0010 0.028 Uiso 1 1 calc R . .
H13B H -0.1652 0.8100 0.1329 0.028 Uiso 1 1 calc R . .
H13C H -0.2617 0.7192 0.1072 0.028 Uiso 1 1 calc R . .
C5 C 0.5024(4) 0.6846(3) 0.3083(4) 0.0208(8) Uani 1 1 d . . .
H5A H 0.5034 0.7155 0.4015 0.025 Uiso 1 1 calc R . .
N1 N 0.0982(3) 0.6003(2) 0.2575(3) 0.0143(6) Uani 1 1 d . . .
N2 N -0.0719(3) 0.6770(2) 0.3221(3) 0.0173(7) Uani 1 1 d . . .
N3 N -0.0725(3) 0.6850(2) 0.1819(3) 0.0145(6) Uani 1 1 d . . .

loop_
_atom_site_aniso_label
_atom_site_aniso_U_11
_atom_site_aniso_U_22
_atom_site_aniso_U_33
_atom_site_aniso_U_23
_atom_site_aniso_U_13
_atom_site_aniso_U_12
I1 0.01772(14) 0.01713(15) 0.01488(15) 0.00106(9) 0.00214(11) 0.00003(8)
Fe2 0.0135(2) 0.0114(3) 0.0138(3) 0.0006(2) 0.0043(2) -0.0005(2)
C10 0.0156(17) 0.0149(18) 0.021(2) 0.0055(15) 0.0052(15) -0.0021(14)
C7 0.0141(16) 0.0123(17) 0.0175(19) 0.0026(14) 0.0059(15) -0.0007(13)
C9 0.0174(18) 0.0098(17) 0.021(2) 0.0006(14) 0.0076(16) -0.0009(13)
C12 0.0167(18) 0.0173(18) 0.0142(19) -0.0023(15) 0.0052(15) -0.0049(15)
C8 0.0145(17) 0.0142(17) 0.0158(19) 0.0007(14) 0.0052(14) -0.0021(13)
C4 0.0161(18) 0.0192(19) 0.018(2) 0.0024(15) 0.0036(16) -0.0052(14)
C3 0.0180(19) 0.0173(19) 0.020(2) 0.0005(15) 0.0090(16) -0.0041(14)
C6 0.0183(18) 0.0169(18) 0.0146(19) 0.0014(15) 0.0063(15) -0.0023(14)
C1 0.0203(19) 0.0108(17) 0.032(2) 0.0049(16) 0.0089(17) 0.0005(15)
C2 0.0196(19) 0.020(2) 0.0155(19) 0.0044(15) 0.0046(16) -0.0070(15)
C11 0.0186(19) 0.0210(19) 0.0121(19) 0.0003(15) 0.0072(15) -0.0001(15)
C13 0.0143(17) 0.0199(19) 0.022(2) 0.0032(16) 0.0049(15) 0.0022(15)
C5 0.027(2) 0.0137(18) 0.024(2) -0.0039(16) 0.0103(18) -0.0038(15)
N1 0.0124(14) 0.0166(16) 0.0148(16) 0.0001(12) 0.0051(13) 0.0014(11)
N2 0.0191(16) 0.0176(16) 0.0168(17) -0.0009(13) 0.0075(14) 0.0012(13)
N3 0.0162(15) 0.0163(15) 0.0119(15) -0.0001(12) 0.0051(12) -0.0013(12)

loop_
_atom_type_symbol
_atom_type_description
_atom_type_scat_dispersion_real
_atom_type_scat_dispersion_imag
_atom_type_scat_source
C C 0.0033 0.0016 'International Tables Vol C Tables 4.2.6.8 and 6.1.1.4'
H H 0.0000 0.0000 'International Tables Vol C Tables 4.2.6.8 and 6.1.1.4'
N N 0.0061 0.0033 'International Tables Vol C Tables 4.2.6.8 and 6.1.1.4'
Fe Fe 0.3463 0.8444 'International Tables Vol C Tables 4.2.6.8 and 6.1.1.4'
I I -0.4742 1.8119 'International Tables Vol C Tables 4.2.6.8 and 6.1.1.4'

loop_
_geom_angle_atom_site_label_1
_geom_angle_atom_site_label_2
_geom_angle_atom_site_label_3
_geom_angle
_geom_angle_site_symmetry_1
_geom_angle_site_symmetry_3
_geom_angle_publ_flag
C7 Fe2 C2 122.66(15) . . ?
C7 Fe2 C1 108.60(15) . . ?
C2 Fe2 C1 40.91(15) . . ?
C7 Fe2 C8 41.01(14) . . ?
C2 Fe2 C8 105.70(15) . . ?
C1 Fe2 C8 122.62(15) . . ?
C7 Fe2 C10 67.96(14) . . ?
C2 Fe2 C10 158.00(15) . . ?
C1 Fe2 C10 159.83(16) . . ?
C8 Fe2 C10 68.77(14) . . ?
C7 Fe2 C3 158.09(15) . . ?
C2 Fe2 C3 40.84(15) . . ?
C1 Fe2 C3 68.50(15) . . ?
C8 Fe2 C3 120.87(15) . . ?
C10 Fe2 C3 122.36(15) . . ?
C7 Fe2 C5 124.49(15) . . ?
C2 Fe2 C5 68.64(15) . . ?
C1 Fe2 C5 40.57(15) . . ?
C8 Fe2 C5 159.74(15) . . ?
C10 Fe2 C5 123.70(16) . . ?
C3 Fe2 C5 68.37(15) . . ?
C7 Fe2 C6 40.71(14) . . ?
C2 Fe2 C6 159.29(15) . . ?
C1 Fe2 C6 123.70(15) . . ?
C8 Fe2 C6 69.37(14) . . ?
C10 Fe2 C6 40.67(14) . . ?
C3 Fe2 C6 158.99(15) . . ?
C5 Fe2 C6 108.66(15) . . ?
C7 Fe2 C9 68.13(14) . . ?
C2 Fe2 C9 121.39(15) . . ?
C1 Fe2 C9 158.34(16) . . ?
C8 Fe2 C9 40.73(13) . . ?
C10 Fe2 C9 40.71(15) . . ?
C3 Fe2 C9 106.13(14) . . ?
C5 Fe2 C9 158.88(16) . . ?
C6 Fe2 C9 68.75(14) . . ?
C7 Fe2 C4 160.48(16) . . ?
C2 Fe2 C4 68.47(15) . . ?
C1 Fe2 C4 68.27(15) . . ?
C8 Fe2 C4 157.22(15) . . ?
C10 Fe2 C4 107.94(15) . . ?
C3 Fe2 C4 40.46(15) . . ?
C5 Fe2 C4 40.63(15) . . ?
C6 Fe2 C4 123.75(15) . . ?
C9 Fe2 C4 122.11(15) . . ?
C6 C10 C9 108.8(3) . . ?
C6 C10 Fe2 69.8(2) . . ?
C9 C10 Fe2 69.8(2) . . ?
C6 C10 H10A 125.6 . . ?
C9 C10 H10A 125.6 . . ?
Fe2 C10 H10A 125.6 . . ?
C6 C7 C8 110.4(3) . . ?
C6 C7 N1 124.4(3) . . ?
C8 C7 N1 125.1(3) . . ?
C6 C7 Fe2 70.9(2) . . ?
C8 C7 Fe2 70.5(2) . . ?
N1 C7 Fe2 128.9(2) . . ?
C10 C9 C8 108.3(3) . . ?
C10 C9 Fe2 69.5(2) . . ?
C8 C9 Fe2 69.4(2) . . ?
C10 C9 H9A 125.8 . . ?
C8 C9 H9A 125.8 . . ?
Fe2 C9 H9A 125.8 . . ?
N3 C12 N1 106.7(3) . . ?
N3 C12 H12A 126.6 . . ?
N1 C12 H12A 126.6 . . ?
C7 C8 C9 106.3(3) . . ?
C7 C8 Fe2 68.5(2) . . ?
C9 C8 Fe2 69.9(2) . . ?
C7 C8 H8A 126.9 . . ?
C9 C8 H8A 126.9 . . ?
Fe2 C8 H8A 126.9 . . ?
C3 C4 C5 108.2(3) . . ?
C3 C4 Fe2 69.6(2) . . ?
C5 C4 Fe2 69.6(2) . . ?
C3 C4 H4A 125.9 . . ?
C5 C4 H4A 125.9 . . ?
Fe2 C4 H4A 125.9 . . ?
C4 C3 C2 108.2(3) . . ?
C4 C3 Fe2 70.0(2) . . ?
C2 C3 Fe2 69.4(2) . . ?
C4 C3 H3A 125.9 . . ?
C2 C3 H3A 125.9 . . ?
Fe2 C3 H3A 125.9 . . ?
C7 C6 C10 106.3(3) . . ?
C7 C6 Fe2 68.4(2) . . ?
C10 C6 Fe2 69.5(2) . . ?
C7 C6 H6A 126.9 . . ?
C10 C6 H6A 126.9 . . ?
Fe2 C6 H6A 126.9 . . ?
C5 C1 C2 108.2(3) . . ?
C5 C1 Fe2 69.9(2) . . ?
C2 C1 Fe2 69.5(2) . . ?
C5 C1 H1A 125.9 . . ?
C2 C1 H1A 125.9 . . ?
Fe2 C1 H1A 125.9 . . ?
C3 C2 C1 107.5(3) . . ?
C3 C2 Fe2 69.7(2) . . ?
C1 C2 Fe2 69.6(2) . . ?
C3 C2 H2A 126.3 . . ?
C1 C2 H2A 126.3 . . ?
Fe2 C2 H2A 126.3 . . ?
N2 C11 N1 110.9(3) . . ?
N2 C11 H11A 124.5 . . ?
N1 C11 H11A 124.5 . . ?
N3 C13 H13A 109.5 . . ?
N3 C13 H13B 109.5 . . ?
H13A C13 H13B 109.5 . . ?
N3 C13 H13C 109.5 . . ?
H13A C13 H13C 109.5 . . ?
H13B C13 H13C 109.5 . . ?
C1 C5 C4 107.9(3) . . ?
C1 C5 Fe2 69.5(2) . . ?
C4 C5 Fe2 69.8(2) . . ?
C1 C5 H5A 126.0 . . ?
C4 C5 H5A 126.0 . . ?
Fe2 C5 H5A 126.0 . . ?
C12 N1 C11 106.6(3) . . ?
C12 N1 C7 128.0(3) . . ?
C11 N1 C7 125.0(3) . . ?
C11 N2 N3 104.6(3) . . ?
C12 N3 N2 111.2(3) . . ?
C12 N3 C13 129.0(3) . . ?
N2 N3 C13 119.7(3) . . ?

loop_
_geom_bond_atom_site_label_1
_geom_bond_atom_site_label_2
_geom_bond_distance
_geom_bond_site_symmetry_2
_geom_bond_publ_flag
Fe2 C7 2.019(3) . ?
Fe2 C2 2.045(4) . ?
Fe2 C1 2.046(4) . ?
Fe2 C8 2.046(3) . ?
Fe2 C10 2.047(4) . ?
Fe2 C3 2.049(4) . ?
Fe2 C5 2.050(4) . ?
Fe2 C6 2.052(4) . ?
Fe2 C9 2.052(4) . ?
Fe2 C4 2.053(4) . ?
C10 C6 1.424(5) . ?
C10 C9 1.426(5) . ?
C10 H10A 1.0000 . ?
C7 C6 1.416(5) . ?
C7 C8 1.424(5) . ?
C7 N1 1.435(4) . ?
C9 C8 1.426(5) . ?
C9 H9A 1.0000 . ?
C12 N3 1.325(5) . ?
C12 N1 1.339(5) . ?
C12 H12A 0.9500 . ?
C8 H8A 1.0000 . ?
C4 C3 1.418(5) . ?
C4 C5 1.425(5) . ?
C4 H4A 1.0000 . ?
C3 C2 1.428(5) . ?
C3 H3A 1.0000 . ?
C6 H6A 1.0000 . ?
C1 C5 1.420(5) . ?
C1 C2 1.430(5) . ?
C1 H1A 1.0000 . ?
C2 H2A 1.0000 . ?
C11 N2 1.306(5) . ?
C11 N1 1.368(5) . ?
C11 H11A 0.9500 . ?
C13 N3 1.457(5) . ?
C13 H13A 0.9800 . ?
C13 H13B 0.9800 . ?
C13 H13C 0.9800 . ?
C5 H5A 1.0000 . ?
N2 N3 1.363(4) . ?
